data_4306033
loop_
_publ_author_name
'Gaelle Dupouy'
'Mathieu Marchivie'
'Smail Triki'
'Jean Sala-Pala'
'Jean-Yves Sala\"un'
'Carlos J. G\'omez-Garc\'ia'
'Philippe Guionneau'

_publ_contact_author_address
;UMR CNRS 6521, Universit\'e de Bretagne Occidentale,
 BP 809, 29285 Brest Cedex (France)'
;
_publ_contact_author_email triki@univ-brest.fr
_publ_contact_author_fax +33298017001
_publ_contact_author_name 'TRIKI Smail'
_publ_contact_author_phone +33298016146
_publ_section_title
;
The Key Role of the Intermolecular \p-\p Interactions in the Presence of
Spin Crossover in Neutral [Fe(abpt)2A2] Complexes (A = Terminal Monoanion N
Ligand)
;
_journal_name_full 'Inorganic Chemistry'
_journal_page_first 8921
_journal_page_last 8931
_journal_paper_doi 10.1021/ic800955r
_journal_volume 47
_journal_year 2008
_chemical_compound_source 'synthesis as described'
_chemical_formula_moiety 'C42 H30 Fe1 N20 O2'
_chemical_formula_sum 'C42 H30 Fe N20 O2'
_chemical_formula_weight 902.71
_chemical_name_systematic '[Fe(abpt)2(tcnoet)2] phase 2 100K'
_space_group_IT_number 2
_symmetry_cell_setting triclinic
_symmetry_Int_Tables_number 2
_symmetry_space_group_name_Hall '-P 1'
_symmetry_space_group_name_H-M 'P -1'
_atom_sites_solution_hydrogens geom
_atom_sites_solution_primary direct
_atom_sites_solution_secondary difmap
_audit_conform_dict_location ftp://ftp.iucr.org/pub/cif_core.dic
_audit_conform_dict_name cif_core.dic
_audit_conform_dict_version 2.3
_audit_creation_date 2007-03-14T16:47:53-00:00
_audit_creation_method 'WinGX routine CIF_UPDATE'
_cell_angle_alpha 93.554(7)
_cell_angle_beta 93.969(7)
_cell_angle_gamma 94.524(6)
_cell_formula_units_Z 2
_cell_length_a 8.8649(7)
_cell_length_b 10.4114(8)
_cell_length_c 22.007(2)
_cell_measurement_reflns_used 0
_cell_measurement_temperature 100(2)
_cell_measurement_theta_max 0
_cell_measurement_theta_min 0
_cell_measurement_wavelength 0.71073
_cell_volume 2015.3(3)
_computing_cell_refinement 'CRYSALIS-RED 170 (Oxford-Diffraction,2002)'
_computing_data_collection 'CRYSALIS-CCD 170 (Oxford-Diffraction,2002)'
_computing_data_reduction 'CRYSALIS-RED 170 (Oxford-Diffraction,2002)'
_computing_molecular_graphics 'Ortep-3 for Windows (Farrugia, 1997)'
_computing_publication_material 'WinGX publication routines (Farrugia, 1999)'
_computing_structure_refinement 'SHELXL-97 (Sheldrick, 1997)'
_computing_structure_solution 'SIR97 (Giacovazzo et al, 1997)'
_diffrn_ambient_temperature 100(2)
_diffrn_measured_fraction_theta_full 0.508
_diffrn_measured_fraction_theta_max 0.508
_diffrn_radiation_monochromator graphite
_diffrn_radiation_probe x-ray
_diffrn_radiation_type MoK\a
_diffrn_radiation_wavelength 0.71073
_diffrn_reflns_av_R_equivalents 0.0567
_diffrn_reflns_av_unetI/netI 0.1065
_diffrn_reflns_limit_h_max 11
_diffrn_reflns_limit_h_min -11
_diffrn_reflns_limit_k_max 12
_diffrn_reflns_limit_k_min -12
_diffrn_reflns_limit_l_max 27
_diffrn_reflns_limit_l_min -27
_diffrn_reflns_number 12686
_diffrn_reflns_theta_full 26.74
_diffrn_reflns_theta_max 26.74
_diffrn_reflns_theta_min 3.16
_diffrn_source 'sealed X-ray tube'
_exptl_absorpt_coefficient_mu 0.441
_exptl_absorpt_correction_type none
_exptl_crystal_colour red
_exptl_crystal_density_diffrn 1.488
_exptl_crystal_density_method 'not measured'
_exptl_crystal_description pellet
_exptl_crystal_F_000 928
_exptl_crystal_size_max 0.12
_exptl_crystal_size_mid 0.11
_exptl_crystal_size_min 0.04
_refine_diff_density_max 0.374
_refine_diff_density_min -0.532
_refine_diff_density_rms 0.066
_refine_ls_extinction_method none
_refine_ls_goodness_of_fit_ref 1.074
_refine_ls_hydrogen_treatment mixed
_refine_ls_matrix_type full
_refine_ls_number_parameters 701
_refine_ls_number_reflns 4350
_refine_ls_number_restraints 0
_refine_ls_restrained_S_all 1.074
_refine_ls_R_factor_all 0.1004
_refine_ls_R_factor_gt 0.0578
_refine_ls_shift/su_max 0
_refine_ls_shift/su_mean 0
_refine_ls_structure_factor_coef Fsqd
_refine_ls_weighting_details 'calc w=1/[\s^2^(Fo^2^)+(0.0532P)^2^+0.0000P] where P=(Fo^2^+2Fc^2^)/3'
_refine_ls_weighting_scheme calc
_refine_ls_wR_factor_gt 0.1085
_refine_ls_wR_factor_ref 0.1198
_reflns_number_gt 3330
_reflns_number_total 4350
_reflns_threshold_expression >2sigma(I)
_cod_data_source_file ic800955r_si_001_8.cif
_cod_data_source_block struct3B_100
_cod_original_formula_sum 'C42 H30 Fe1 N20 O2'
_cod_database_code 4306033

loop_
_symmetry_equiv_pos_as_xyz
'x, y, z'
'-x, -y, -z'

loop_
_atom_site_label
_atom_site_type_symbol
_atom_site_fract_x
_atom_site_fract_y
_atom_site_fract_z
_atom_site_U_iso_or_equiv
_atom_site_adp_type
_atom_site_occupancy
_atom_site_symmetry_multiplicity
_atom_site_calc_flag
_atom_site_refinement_flags
_atom_site_disorder_assembly
_atom_site_disorder_group
Fe1A Fe 0 0 0 0.0189(3) Uani 1 2 d S . .
Fe1B Fe 0 0 0.5 0.0200(3) Uani 1 2 d S . .
O1A O -0.1444(4) 0.1148(4) 0.20570(18) 0.0253(10) Uani 1 1 d . . .
O1B O 0.2546(5) 0.1277(4) 0.31123(18) 0.0252(11) Uani 1 1 d . . .
C1A C -0.0664(7) 0.1845(5) -0.0970(3) 0.0178(14) Uani 1 1 d . . .
C1B C -0.0861(7) -0.1951(5) 0.3937(3) 0.0210(15) Uani 1 1 d . . .
C2A C -0.1574(7) 0.2347(6) -0.1418(3) 0.0230(15) Uani 1 1 d . . .
H2A H -0.1171 0.3001 -0.1643 0.028 Uiso 1 1 calc R . .
C2B C -0.1832(7) -0.2538(6) 0.3461(3) 0.0245(16) Uani 1 1 d . . .
C3A C -0.3078(7) 0.1883(6) -0.1532(3) 0.0217(16) Uani 1 1 d . . .
C3B C -0.3256(8) -0.2144(6) 0.3359(3) 0.0225(16) Uani 1 1 d . . .
C4A C -0.3625(8) 0.0884(6) -0.1207(3) 0.0242(16) Uani 1 1 d . . .
C4B C -0.3703(7) -0.1113(5) 0.3717(3) 0.0225(15) Uani 1 1 d . . .
H4B H -0.4647 -0.0798 0.3644 0.027 Uiso 1 1 calc R . .
C5A C -0.2661(7) 0.0387(5) -0.0763(3) 0.0198(15) Uani 1 1 d . . .
C5B C -0.2662(7) -0.0567(6) 0.4195(3) 0.0207(15) Uani 1 1 d . . .
C6A C -0.3038(6) -0.0640(5) -0.0382(3) 0.0154(14) Uani 1 1 d . . .
C6B C -0.2967(7) 0.0509(5) 0.4609(3) 0.0179(14) Uani 1 1 d . . .
C7A C -0.4041(7) -0.2203(5) 0.0109(3) 0.0179(14) Uani 1 1 d . . .
C7B C -0.3725(7) 0.2097(5) 0.5163(3) 0.0193(14) Uani 1 1 d . . .
C8A C -0.5097(6) -0.3213(5) 0.0320(3) 0.0160(14) Uani 1 1 d . . .
C8B C -0.4658(7) 0.3096(5) 0.5383(3) 0.0170(14) Uani 1 1 d . . .
C9A C -0.4599(7) -0.4001(6) 0.0761(3) 0.0223(15) Uani 1 1 d . . .
C9B C -0.4057(8) 0.3997(6) 0.5858(3) 0.0262(16) Uani 1 1 d . . .
C10A C -0.5645(8) -0.4951(6) 0.0953(3) 0.0262(17) Uani 1 1 d . . .
C10B C -0.4949(8) 0.4932(6) 0.6058(4) 0.0318(18) Uani 1 1 d . . .
C11A C -0.7123(8) -0.5062(6) 0.0694(3) 0.0288(17) Uani 1 1 d . . .
C11B C -0.6403(8) 0.4970(6) 0.5789(3) 0.0280(17) Uani 1 1 d . . .
C12A C -0.7511(8) -0.4218(6) 0.0258(3) 0.0264(16) Uani 1 1 d . . .
C12B C -0.6918(8) 0.4016(6) 0.5330(3) 0.0277(16) Uani 1 1 d . . .
C13A C -0.0758(6) 0.1988(6) 0.1005(3) 0.0220(15) Uani 1 1 d . . .
C13B C 0.0932(7) 0.1926(6) 0.4061(3) 0.0220(15) Uani 1 1 d . . .
C14A C -0.1044(7) 0.4197(6) 0.1341(3) 0.0256(15) Uani 1 1 d . . .
C14B C 0.0547(7) 0.4037(7) 0.3708(3) 0.0292(17) Uani 1 1 d . . .
C15A C -0.2998(7) 0.4331(7) 0.2354(3) 0.0297(17) Uani 1 1 d . . .
C15B C 0.2146(8) 0.4540(7) 0.2592(3) 0.0352(18) Uani 1 1 d . . .
C16A C -0.2807(7) 0.2563(6) 0.3000(3) 0.0292(16) Uani 1 1 d . . .
C16B C 0.3209(7) 0.2642(6) 0.2152(3) 0.0298(16) Uani 1 1 d . . .
C17A C -0.1175(6) 0.2877(5) 0.1462(3) 0.0168(14) Uani 1 1 d . . .
C17B C 0.1186(6) 0.2816(6) 0.3610(3) 0.0207(14) Uani 1 1 d . . .
C18A C -0.2471(7) 0.3081(5) 0.2440(3) 0.0225(15) Uani 1 1 d . . .
C18B C 0.2411(7) 0.3218(6) 0.2634(3) 0.0263(16) Uani 1 1 d . . .
C19A C -0.1727(7) 0.2406(6) 0.2005(3) 0.0221(15) Uani 1 1 d . . .
C19B C 0.2002(6) 0.2480(5) 0.3108(3) 0.0186(14) Uani 1 1 d . . .
C20A C -0.2619(8) 0.0215(6) 0.2250(3) 0.0284(17) Uani 1 1 d . . .
C20B C 0.1496(8) 0.0183(6) 0.2878(3) 0.0318(18) Uani 1 1 d . . .
C21A C -0.2417(9) -0.1057(7) 0.1914(4) 0.0317(18) Uani 1 1 d . . .
C21B C 0.2198(8) -0.1022(6) 0.3025(4) 0.0249(17) Uani 1 1 d . . .
N1A N -0.1197(5) 0.0864(4) -0.0650(2) 0.0204(12) Uani 1 1 d . . .
N1B N -0.1283(6) -0.0954(4) 0.4298(2) 0.0202(12) Uani 1 1 d . . .
N2A N -0.2006(5) -0.0952(4) 0.0028(2) 0.0178(11) Uani 1 1 d . . .
N2B N -0.1855(5) 0.0888(4) 0.5051(2) 0.0200(12) Uani 1 1 d . . .
N3A N -0.0468(5) 0.1259(4) 0.0617(2) 0.0189(12) Uani 1 1 d . . .
N3B N 0.0676(5) 0.1221(4) 0.4434(2) 0.0206(12) Uani 1 1 d . . .
N4A N -0.2615(5) -0.1946(4) 0.0347(2) 0.0183(11) Uani 1 1 d . . .
N4B N -0.2346(6) 0.1901(4) 0.5389(2) 0.0229(12) Uani 1 1 d . . .
N5A N -0.4329(5) -0.1412(4) -0.0345(2) 0.0179(12) Uani 1 1 d . . .
N5B N -0.4121(5) 0.1227(4) 0.4669(2) 0.0175(12) Uani 1 1 d . . .
N6A N -0.5684(6) -0.1366(5) -0.0727(3) 0.0274(14) Uani 1 1 d . . .
N6B N -0.5492(6) 0.1041(5) 0.4282(3) 0.0262(14) Uani 1 1 d . . .
N7A N -0.6540(5) -0.3291(4) 0.0069(2) 0.0208(12) Uani 1 1 d . . .
N7B N -0.6060(5) 0.3092(4) 0.5125(2) 0.0212(12) Uani 1 1 d . . .
N8A N -0.0909(6) 0.5245(5) 0.1196(2) 0.0325(14) Uani 1 1 d . . .
N8B N 0.0035(6) 0.5015(5) 0.3812(3) 0.0437(16) Uani 1 1 d . . .
N9A N -0.3483(6) 0.5322(5) 0.2309(2) 0.0366(15) Uani 1 1 d . . .
N9B N 0.1983(8) 0.5602(6) 0.2545(3) 0.058(2) Uani 1 1 d . . .
N10A N -0.3085(6) 0.2164(5) 0.3464(3) 0.0341(15) Uani 1 1 d . . .
N10B N 0.3842(7) 0.2230(5) 0.1762(3) 0.0393(16) Uani 1 1 d . . .
H1A H 0.048(6) 0.210(5) -0.086(2) 0.026(16) Uiso 1 1 d . . .
H1B H 0.027(6) -0.224(5) 0.403(2) 0.023(16) Uiso 1 1 d . . .
H2B H -0.142(5) -0.326(4) 0.330(2) 0.004(14) Uiso 1 1 d . . .
H3A H -0.377(6) 0.228(5) -0.181(2) 0.013(16) Uiso 1 1 d . . .
H3B H -0.393(7) -0.249(6) 0.301(3) 0.04(2) Uiso 1 1 d . . .
H4A H -0.461(6) 0.053(5) -0.125(2) 0.013(15) Uiso 1 1 d . . .
H5A H -0.544(9) -0.152(7) -0.112(4) 0.09(3) Uiso 1 1 d . . .
H5B H -0.531(7) 0.139(6) 0.393(3) 0.04(2) Uiso 1 1 d . . .
H6A H -0.639(6) -0.194(4) -0.059(2) 0.004(14) Uiso 1 1 d . . .
H6B H -0.608(6) 0.162(5) 0.444(3) 0.023(19) Uiso 1 1 d . . .
H9A H -0.343(6) -0.390(4) 0.094(2) 0.014(14) Uiso 1 1 d . . .
H9B H -0.305(6) 0.394(5) 0.600(2) 0.014(16) Uiso 1 1 d . . .
H10A H -0.525(5) -0.555(5) 0.123(2) 0.007(15) Uiso 1 1 d . . .
H10B H -0.467(8) 0.543(7) 0.640(3) 0.07(3) Uiso 1 1 d . . .
H11A H -0.785(7) -0.586(6) 0.079(3) 0.06(2) Uiso 1 1 d . . .
H11B H -0.715(7) 0.554(6) 0.590(3) 0.04(2) Uiso 1 1 d . . .
H12A H -0.850(6) -0.421(5) 0.006(2) 0.021(17) Uiso 1 1 d . . .
H12B H -0.798(6) 0.403(5) 0.510(2) 0.031(17) Uiso 1 1 d . . .
H201 H 0.128(5) 0.032(5) 0.241(2) 0.016(14) Uiso 1 1 d . . .
H202 H 0.046(6) 0.035(5) 0.307(2) 0.021(16) Uiso 1 1 d . . .
H203 H -0.236(5) 0.016(4) 0.272(2) 0.012(14) Uiso 1 1 d . . .
H204 H -0.367(5) 0.056(4) 0.212(2) 0.002(13) Uiso 1 1 d . . .
H211 H 0.160(8) -0.185(7) 0.288(3) 0.08(3) Uiso 1 1 d . . .
H212 H 0.235(6) -0.112(5) 0.341(3) 0.024(19) Uiso 1 1 d . . .
H213 H 0.342(6) -0.105(5) 0.286(2) 0.022(15) Uiso 1 1 d . . .
H214 H -0.245(8) -0.099(6) 0.146(4) 0.07(2) Uiso 1 1 d . . .
H215 H -0.140(7) -0.136(5) 0.198(2) 0.019(17) Uiso 1 1 d . . .
H216 H -0.330(8) -0.170(6) 0.203(3) 0.07(2) Uiso 1 1 d . . .

loop_
_atom_site_aniso_label
_atom_site_aniso_U_11
_atom_site_aniso_U_22
_atom_site_aniso_U_33
_atom_site_aniso_U_23
_atom_site_aniso_U_13
_atom_site_aniso_U_12
Fe1A 0.0182(8) 0.0180(7) 0.0189(8) -0.0040(6) 0.0035(6) -0.0065(6)
Fe1B 0.0208(8) 0.0204(7) 0.0172(8) -0.0013(6) 0.0023(6) -0.0062(6)
O1A 0.031(3) 0.019(3) 0.028(3) 0.006(2) 0.011(2) -0.003(2)
O1B 0.031(3) 0.019(2) 0.024(3) -0.003(2) 0.001(2) -0.003(2)
C1A 0.018(4) 0.013(3) 0.021(4) 0.002(3) -0.001(3) -0.002(3)
C1B 0.020(4) 0.017(4) 0.026(4) 0.006(3) -0.002(3) 0.002(3)
C2A 0.020(4) 0.025(4) 0.022(4) -0.006(3) 0.001(3) -0.006(3)
C2B 0.026(4) 0.020(4) 0.026(4) -0.007(3) 0.004(3) -0.003(3)
C3A 0.027(4) 0.022(4) 0.016(4) -0.004(3) 0.000(3) 0.004(3)
C3B 0.033(5) 0.015(3) 0.018(4) -0.001(3) 0.003(3) -0.005(3)
C4A 0.024(4) 0.028(4) 0.018(4) -0.004(3) -0.003(3) -0.008(3)
C4B 0.021(4) 0.025(4) 0.019(3) -0.004(3) -0.001(3) -0.006(3)
C5A 0.028(4) 0.015(3) 0.014(3) -0.009(3) 0.010(3) -0.012(3)
C5B 0.017(4) 0.026(4) 0.021(4) 0.012(3) 0.007(3) 0.002(3)
C6A 0.014(3) 0.016(3) 0.015(3) -0.004(3) 0.000(3) -0.003(3)
C6B 0.022(4) 0.017(3) 0.014(3) 0.002(3) 0.007(3) -0.002(3)
C7A 0.019(4) 0.020(3) 0.014(3) -0.003(3) 0.005(3) -0.005(3)
C7B 0.018(4) 0.019(4) 0.019(3) 0.002(3) 0.000(3) -0.006(3)
C8A 0.014(3) 0.016(3) 0.018(3) -0.005(3) 0.007(3) -0.003(3)
C8B 0.017(4) 0.014(3) 0.022(4) 0.008(3) 0.004(3) 0.006(3)
C9A 0.020(4) 0.019(4) 0.027(4) -0.005(3) 0.008(3) -0.004(3)
C9B 0.019(4) 0.027(4) 0.032(4) 0.001(3) 0.008(3) 0.001(3)
C10A 0.037(5) 0.016(4) 0.025(4) -0.003(3) 0.006(4) -0.002(4)
C10B 0.031(5) 0.023(4) 0.040(5) -0.006(4) 0.008(4) -0.004(4)
C11A 0.036(5) 0.018(4) 0.031(4) -0.003(3) 0.010(4) -0.007(3)
C11B 0.034(5) 0.019(4) 0.032(4) 0.003(3) 0.015(4) -0.003(4)
C12A 0.021(4) 0.030(4) 0.028(4) -0.005(3) 0.006(3) -0.005(4)
C12B 0.024(4) 0.031(4) 0.028(4) 0.001(3) 0.007(3) 0.001(3)
C13A 0.016(4) 0.022(4) 0.029(4) 0.012(3) 0.002(3) -0.004(3)
C13B 0.022(4) 0.018(4) 0.026(4) -0.007(3) 0.005(3) 0.001(3)
C14A 0.018(4) 0.028(4) 0.028(4) -0.008(3) 0.006(3) -0.010(3)
C14B 0.031(4) 0.030(4) 0.024(4) 0.003(3) 0.001(3) -0.015(4)
C15A 0.029(4) 0.037(5) 0.020(4) -0.007(3) 0.008(3) -0.011(4)
C15B 0.057(5) 0.021(4) 0.029(4) 0.002(3) 0.009(4) 0.001(4)
C16A 0.037(4) 0.021(4) 0.028(4) -0.008(3) 0.005(3) -0.002(3)
C16B 0.030(4) 0.028(4) 0.029(4) 0.000(3) 0.000(3) -0.012(3)
C17A 0.017(3) 0.012(3) 0.020(3) -0.001(3) 0.001(3) 0.000(3)
C17B 0.019(4) 0.017(3) 0.026(4) 0.005(3) 0.002(3) 0.001(3)
C18A 0.034(4) 0.013(3) 0.021(4) -0.002(3) 0.009(3) 0.002(3)
C18B 0.035(4) 0.020(4) 0.025(4) 0.000(3) 0.008(3) 0.000(3)
C19A 0.023(4) 0.015(4) 0.026(4) 0.000(3) -0.005(3) -0.001(3)
C19B 0.018(4) 0.014(3) 0.023(4) 0.001(3) 0.000(3) -0.001(3)
C20A 0.030(4) 0.022(4) 0.033(4) 0.006(3) 0.006(4) -0.002(3)
C20B 0.028(4) 0.030(4) 0.033(5) -0.010(3) 0.001(4) -0.014(4)
C21A 0.035(5) 0.027(4) 0.032(5) -0.006(4) 0.009(4) -0.003(4)
C21B 0.037(5) 0.011(4) 0.026(4) -0.002(3) 0.002(4) 0.002(3)
N1A 0.024(3) 0.020(3) 0.018(3) 0.000(2) 0.007(2) 0.003(2)
N1B 0.023(3) 0.018(3) 0.017(3) -0.002(2) 0.003(2) -0.010(2)
N2A 0.021(3) 0.014(3) 0.019(3) -0.001(2) 0.010(2) -0.003(2)
N2B 0.021(3) 0.015(3) 0.023(3) -0.003(2) 0.003(2) -0.002(2)
N3A 0.015(3) 0.016(3) 0.024(3) -0.006(2) 0.006(2) -0.004(2)
N3B 0.018(3) 0.021(3) 0.021(3) -0.006(2) 0.004(2) -0.003(2)
N4A 0.021(3) 0.013(3) 0.021(3) -0.001(2) 0.004(2) -0.001(2)
N4B 0.025(3) 0.020(3) 0.022(3) -0.005(2) 0.005(3) -0.008(3)
N5A 0.015(3) 0.027(3) 0.011(3) -0.006(2) 0.001(2) -0.002(2)
N5B 0.012(3) 0.022(3) 0.018(3) 0.001(2) 0.000(2) 0.001(2)
N6A 0.018(3) 0.037(4) 0.025(4) 0.003(3) 0.000(3) -0.009(3)
N6B 0.020(3) 0.032(4) 0.024(4) -0.005(3) -0.001(3) -0.003(3)
N7A 0.016(3) 0.025(3) 0.020(3) -0.003(2) 0.007(2) -0.002(2)
N7B 0.021(3) 0.026(3) 0.018(3) -0.001(2) 0.009(2) 0.004(3)
N8A 0.033(4) 0.025(3) 0.039(4) 0.002(3) 0.006(3) -0.005(3)
N8B 0.041(4) 0.022(3) 0.069(5) 0.000(3) 0.016(3) -0.003(3)
N9A 0.054(4) 0.027(3) 0.029(3) -0.006(3) 0.005(3) 0.005(3)
N9B 0.107(6) 0.035(4) 0.035(4) 0.008(3) 0.008(4) 0.014(4)
N10A 0.052(4) 0.024(3) 0.026(4) -0.002(3) 0.010(3) -0.002(3)
N10B 0.051(4) 0.030(3) 0.036(4) 0.001(3) 0.015(3) -0.016(3)

loop_
_atom_type_symbol
_atom_type_description
_atom_type_scat_dispersion_real
_atom_type_scat_dispersion_imag
_atom_type_scat_source
C C 0.0033 0.0016 'International Tables Vol C Tables 4.2.6.8 and 6.1.1.4'
H H 0 0 'International Tables Vol C Tables 4.2.6.8 and 6.1.1.4'
N N 0.0061 0.0033 'International Tables Vol C Tables 4.2.6.8 and 6.1.1.4'
O O 0.0106 0.006 'International Tables Vol C Tables 4.2.6.8 and 6.1.1.4'
Fe Fe 0.3463 0.8444 'International Tables Vol C Tables 4.2.6.8 and 6.1.1.4'

loop_
_geom_angle_atom_site_label_1
_geom_angle_atom_site_label_2
_geom_angle_atom_site_label_3
_geom_angle
_geom_angle_site_symmetry_1
_geom_angle_site_symmetry_3
_geom_angle_publ_flag
N3A Fe1A N3A 180.0(3) 2 . ?
N3A Fe1A N2A 88.79(18) 2 . ?
N3A Fe1A N2A 91.21(18) . . ?
N3A Fe1A N2A 91.21(18) 2 2 ?
N3A Fe1A N2A 88.79(18) . 2 ?
N2A Fe1A N2A 180.0(3) . 2 ?
N3A Fe1A N1A 88.79(18) 2 . ?
N3A Fe1A N1A 91.21(18) . . ?
N2A Fe1A N1A 80.1(2) . . ?
N2A Fe1A N1A 99.9(2) 2 . ?
N3A Fe1A N1A 91.21(18) 2 2 ?
N3A Fe1A N1A 88.79(18) . 2 ?
N2A Fe1A N1A 99.9(2) . 2 ?
N2A Fe1A N1A 80.1(2) 2 2 ?
N1A Fe1A N1A 180.0(3) . 2 ?
N3B Fe1B N3B 180.0000(10) . 2_556 ?
N3B Fe1B N2B 88.69(19) . . ?
N3B Fe1B N2B 91.31(19) 2_556 . ?
N3B Fe1B N2B 91.31(19) . 2_556 ?
N3B Fe1B N2B 88.69(19) 2_556 2_556 ?
N2B Fe1B N2B 180.0(3) . 2_556 ?
N3B Fe1B N1B 87.75(18) . . ?
N3B Fe1B N1B 92.25(18) 2_556 . ?
N2B Fe1B N1B 80.3(2) . . ?
N2B Fe1B N1B 99.7(2) 2_556 . ?
N3B Fe1B N1B 92.25(18) . 2_556 ?
N3B Fe1B N1B 87.75(18) 2_556 2_556 ?
N2B Fe1B N1B 99.7(2) . 2_556 ?
N2B Fe1B N1B 80.3(2) 2_556 2_556 ?
N1B Fe1B N1B 180.00(18) . 2_556 ?
C19A O1A C20A 120.4(5) . . ?
C19B O1B C20B 116.7(5) . . ?
N1A C1A C2A 121.3(6) . . ?
N1A C1A H1A 112(3) . . ?
C2A C1A H1A 127(3) . . ?
N1B C1B C2B 121.1(6) . . ?
N1B C1B H1B 117(3) . . ?
C2B C1B H1B 122(3) . . ?
C3A C2A C1A 120.5(6) . . ?
C3A C2A H2A 119.8 . . ?
C1A C2A H2A 119.8 . . ?
C3B C2B C1B 120.1(6) . . ?
C3B C2B H2B 130(3) . . ?
C1B C2B H2B 109(3) . . ?
C4A C3A C2A 118.4(6) . . ?
C4A C3A H3A 119(3) . . ?
C2A C3A H3A 122(3) . . ?
C2B C3B C4B 119.7(6) . . ?
C2B C3B H3B 122(4) . . ?
C4B C3B H3B 118(4) . . ?
C3A C4A C5A 119.5(6) . . ?
C3A C4A H4A 124(3) . . ?
C5A C4A H4A 117(3) . . ?
C3B C4B C5B 117.1(6) . . ?
C3B C4B H4B 121.4 . . ?
C5B C4B H4B 121.4 . . ?
N1A C5A C4A 121.5(6) . . ?
N1A C5A C6A 111.5(5) . . ?
C4A C5A C6A 127.0(6) . . ?
N1B C5B C4B 123.3(6) . . ?
N1B C5B C6B 113.1(5) . . ?
C4B C5B C6B 123.6(5) . . ?
N2A C6A N5A 108.7(5) . . ?
N2A C6A C5A 119.0(5) . . ?
N5A C6A C5A 132.4(5) . . ?
N5B C6B N2B 109.6(5) . . ?
N5B C6B C5B 134.8(5) . . ?
N2B C6B C5B 115.6(5) . . ?
N4A C7A N5A 109.8(5) . . ?
N4A C7A C8A 123.4(5) . . ?
N5A C7A C8A 126.8(5) . . ?
N4B C7B N5B 108.7(5) . . ?
N4B C7B C8B 126.0(5) . . ?
N5B C7B C8B 125.3(5) . . ?
N7A C8A C9A 123.6(5) . . ?
N7A C8A C7A 116.5(5) . . ?
C9A C8A C7A 119.8(5) . . ?
N7B C8B C9B 123.2(5) . . ?
N7B C8B C7B 117.5(5) . . ?
C9B C8B C7B 119.3(5) . . ?
C8A C9A C10A 118.2(6) . . ?
C8A C9A H9A 120(3) . . ?
C10A C9A H9A 121(3) . . ?
C10B C9B C8B 118.5(6) . . ?
C10B C9B H9B 125(3) . . ?
C8B C9B H9B 116(3) . . ?
C11A C10A C9A 119.1(7) . . ?
C11A C10A H10A 124(3) . . ?
C9A C10A H10A 117(3) . . ?
C9B C10B C11B 119.7(7) . . ?
C9B C10B H10B 121(5) . . ?
C11B C10B H10B 118(5) . . ?
C12A C11A C10A 118.2(6) . . ?
C12A C11A H11A 123(3) . . ?
C10A C11A H11A 118(3) . . ?
C10B C11B C12B 117.8(7) . . ?
C10B C11B H11B 128(4) . . ?
C12B C11B H11B 114(4) . . ?
N7A C12A C11A 124.1(6) . . ?
N7A C12A H12A 112(3) . . ?
C11A C12A H12A 124(3) . . ?
N7B C12B C11B 123.5(6) . . ?
N7B C12B H12B 115(3) . . ?
C11B C12B H12B 121(3) . . ?
N3A C13A C17A 177.4(6) . . ?
N3B C13B C17B 177.5(7) . . ?
N8A C14A C17A 174.6(7) . . ?
N8B C14B C17B 177.2(7) . . ?
N9A C15A C18A 176.0(7) . . ?
N9B C15B C18B 177.3(8) . . ?
N10A C16A C18A 178.7(7) . . ?
N10B C16B C18B 177.5(7) . . ?
C13A C17A C14A 117.0(5) . . ?
C13A C17A C19A 119.2(5) . . ?
C14A C17A C19A 123.8(5) . . ?
C19B C17B C13B 120.1(5) . . ?
C19B C17B C14B 124.4(5) . . ?
C13B C17B C14B 115.5(5) . . ?
C19A C18A C16A 122.0(5) . . ?
C19A C18A C15A 123.1(6) . . ?
C16A C18A C15A 114.8(5) . . ?
C19B C18B C15B 124.8(6) . . ?
C19B C18B C16B 118.9(5) . . ?
C15B C18B C16B 116.3(6) . . ?
O1A C19A C18A 121.8(5) . . ?
O1A C19A C17A 111.1(5) . . ?
C18A C19A C17A 127.1(5) . . ?
O1B C19B C18B 116.0(5) . . ?
O1B C19B C17B 114.9(5) . . ?
C18B C19B C17B 128.9(5) . . ?
O1A C20A C21A 106.3(5) . . ?
O1A C20A H203 105(3) . . ?
C21A C20A H203 110(3) . . ?
O1A C20A H204 107(2) . . ?
C21A C20A H204 112(2) . . ?
H203 C20A H204 116(4) . . ?
O1B C20B C21B 108.0(5) . . ?
O1B C20B H201 105(3) . . ?
C21B C20B H201 116(3) . . ?
O1B C20B H202 105(3) . . ?
C21B C20B H202 117(3) . . ?
H201 C20B H202 104(4) . . ?
C20A C21A H214 112(4) . . ?
C20A C21A H215 115(3) . . ?
H214 C21A H215 99(5) . . ?
C20A C21A H216 106(4) . . ?
H214 C21A H216 111(5) . . ?
H215 C21A H216 115(5) . . ?
C20B C21B H211 116(4) . . ?
C20B C21B H212 115(4) . . ?
H211 C21B H212 102(5) . . ?
C20B C21B H213 112(2) . . ?
H211 C21B H213 108(5) . . ?
H212 C21B H213 102(4) . . ?
C1A N1A C5A 118.9(5) . . ?
C1A N1A Fe1A 126.0(4) . . ?
C5A N1A Fe1A 115.1(4) . . ?
C5B N1B C1B 118.6(5) . . ?
C5B N1B Fe1B 115.7(4) . . ?
C1B N1B Fe1B 125.7(4) . . ?
C6A N2A N4A 109.2(5) . . ?
C6A N2A Fe1A 114.1(4) . . ?
N4A N2A Fe1A 136.5(4) . . ?
C6B N2B N4B 106.9(5) . . ?
C6B N2B Fe1B 115.1(4) . . ?
N4B N2B Fe1B 137.7(4) . . ?
C13A N3A Fe1A 177.6(5) . . ?
C13B N3B Fe1B 172.7(5) . . ?
C7A N4A N2A 105.7(5) . . ?
C7B N4B N2B 107.9(5) . . ?
C6A N5A C7A 106.6(5) . . ?
C6A N5A N6A 124.5(5) . . ?
C7A N5A N6A 128.9(5) . . ?
C6B N5B C7B 106.9(5) . . ?
C6B N5B N6B 123.2(5) . . ?
C7B N5B N6B 129.9(5) . . ?
N5A N6A H5A 107(5) . . ?
N5A N6A H6A 107(3) . . ?
H5A N6A H6A 116(6) . . ?
N5B N6B H5B 108(4) . . ?
N5B N6B H6B 104(4) . . ?
H5B N6B H6B 100(5) . . ?
C12A N7A C8A 116.8(5) . . ?
C8B N7B C12B 117.3(5) . . ?

loop_
_geom_bond_atom_site_label_1
_geom_bond_atom_site_label_2
_geom_bond_distance
_geom_bond_site_symmetry_2
_geom_bond_publ_flag
Fe1A N3A 1.918(5) 2 ?
Fe1A N3A 1.918(5) . ?
Fe1A N2A 1.973(5) . ?
Fe1A N2A 1.973(5) 2 ?
Fe1A N1A 2.020(4) . ?
Fe1A N1A 2.020(4) 2 ?
Fe1B N3B 1.926(5) . ?
Fe1B N3B 1.926(5) 2_556 ?
Fe1B N2B 1.956(5) . ?
Fe1B N2B 1.956(5) 2_556 ?
Fe1B N1B 2.013(4) . ?
Fe1B N1B 2.013(5) 2_556 ?
O1A C19A 1.364(6) . ?
O1A C20A 1.470(7) . ?
O1B C19B 1.377(6) . ?
O1B C20B 1.457(7) . ?
C1A N1A 1.350(7) . ?
C1A C2A 1.383(8) . ?
C1A H1A 1.04(5) . ?
C1B N1B 1.360(7) . ?
C1B C2B 1.388(8) . ?
C1B H1B 1.08(5) . ?
C2A C3A 1.383(8) . ?
C2A H2A 0.93 . ?
C2B C3B 1.367(8) . ?
C2B H2B 0.92(4) . ?
C3A C4A 1.374(8) . ?
C3A H3A 0.98(5) . ?
C3B C4B 1.391(8) . ?
C3B H3B 0.97(6) . ?
C4A C5A 1.403(8) . ?
C4A H4A 0.91(5) . ?
C4B C5B 1.411(7) . ?
C4B H4B 0.93 . ?
C5A N1A 1.354(7) . ?
C5A C6A 1.432(7) . ?
C5B N1B 1.326(7) . ?
C5B C6B 1.454(8) . ?
C6A N2A 1.314(7) . ?
C6A N5A 1.356(7) . ?
C6B N5B 1.323(7) . ?
C6B N2B 1.353(7) . ?
C7A N4A 1.335(7) . ?
C7A N5A 1.358(7) . ?
C7A C8A 1.470(7) . ?
C7B N4B 1.324(7) . ?
C7B N5B 1.378(7) . ?
C7B C8B 1.459(8) . ?
C8A N7A 1.352(7) . ?
C8A C9A 1.383(8) . ?
C8B N7B 1.330(7) . ?
C8B C9B 1.408(8) . ?
C9A C10A 1.406(8) . ?
C9A H9A 1.08(5) . ?
C9B C10B 1.372(9) . ?
C9B H9B 0.93(5) . ?
C10A C11A 1.386(9) . ?
C10A H10A 0.97(5) . ?
C10B C11B 1.385(9) . ?
C10B H10B 0.89(7) . ?
C11A C12A 1.384(9) . ?
C11A H11A 1.06(7) . ?
C11B C12B 1.399(8) . ?
C11B H11B 0.96(6) . ?
C12A N7A 1.347(7) . ?
C12A H12A 0.95(5) . ?
C12B N7B 1.348(7) . ?
C12B H12B 1.04(5) . ?
C13A N3A 1.163(7) . ?
C13A C17A 1.412(8) . ?
C13B N3B 1.155(7) . ?
C13B C17B 1.417(8) . ?
C14A N8A 1.155(7) . ?
C14A C17A 1.414(8) . ?
C14B N8B 1.163(7) . ?
C14B C17B 1.442(9) . ?
C15A N9A 1.156(7) . ?
C15A C18A 1.437(9) . ?
C15B N9B 1.136(7) . ?
C15B C18B 1.422(8) . ?
C16A N10A 1.160(7) . ?
C16A C18A 1.416(8) . ?
C16B N10B 1.137(7) . ?
C16B C18B 1.441(9) . ?
C17A C19A 1.423(8) . ?
C17B C19B 1.403(7) . ?
C18A C19A 1.386(8) . ?
C18B C19B 1.386(8) . ?
C20A C21A 1.506(9) . ?
C20A H203 1.05(5) . ?
C20A H204 1.05(4) . ?
C20B C21B 1.488(9) . ?
C20B H201 1.06(5) . ?
C20B H202 1.06(5) . ?
C21A H214 1.00(7) . ?
C21A H215 0.98(5) . ?
C21A H216 1.05(7) . ?
C21B H211 1.00(8) . ?
C21B H212 0.87(6) . ?
C21B H213 1.17(5) . ?
N2A N4A 1.382(6) . ?
N2B N4B 1.369(6) . ?
N5A N6A 1.423(6) . ?
N5B N6B 1.428(6) . ?
N6A H5A 0.92(8) . ?
N6A H6A 0.90(5) . ?
N6B H5B 0.90(6) . ?
N6B H6B 0.90(5) . ?
